data_7704975
loop_
_publ_author_name
'Chapple, Peter M.'
'Cordier, Marie'
'Dorcet, Vincent'
'Roisnel, Thierry'
'Carpentier, Jean-Fran\,cois'
'Sarazin, Yann'

_publ_section_title
;
 A versatile nitrogen ligand for alkaline-earth chemistry.
;
_journal_issue 34
_journal_name_full 'Dalton transactions (Cambridge, England : 2003)'
_journal_page_first 11878
_journal_page_last 11889
_journal_paper_doi 10.1039/d0dt02236e
_journal_volume 49
_journal_year 2020
_chemical_compound_source 'synthesis as described'
_chemical_formula_moiety 'C56 H84 N4 O Si2 Sr'
_chemical_formula_sum 'C56 H84 N4 O Si2 Sr'
_chemical_formula_weight 973.07
_space_group_crystal_system monoclinic
_space_group_IT_number 14
_space_group_name_Hall '-P 2yn'
_space_group_name_H-M_alt 'P 1 21/n 1'
_atom_sites_solution_hydrogens geom
_atom_sites_solution_primary dual
_atom_sites_solution_secondary difmap
_audit_update_record
;
2020-05-05 deposited with the CCDC.	2020-07-30 downloaded from the CCDC.
;
_cell_angle_alpha 90
_cell_angle_beta 103.267(3)
_cell_angle_gamma 90
_cell_formula_units_Z 4
_cell_length_a 13.0440(9)
_cell_length_b 22.7363(15)
_cell_length_c 19.2821(13)
_cell_measurement_reflns_used 9923
_cell_measurement_temperature 150
_cell_measurement_theta_max 27.5067
_cell_measurement_theta_min 2.4824
_cell_measurement_wavelength 0.71073
_cell_volume 5565.9(7)
_computing_cell_refinement 'APEX3 (Bruker, 2015)'
_computing_data_collection 'Bruker APEX3 (Bruker, 2015)'
_computing_data_reduction 'SAINT (Bruker, 2014)'
_computing_molecular_graphics
;
   'SXGRAPH (L. Farrugia, 1999), Mercury (CSD, 2016)'
;
_computing_publication_material 'CRYSCALC (T. Roisnel, local program, 2020)'
_computing_structure_refinement 'SHELXL-2018_3 (Sheldrick, 2018)'
_computing_structure_solution "'SHELXT 2018_2 (Sheldrick, 2018)'"
_diffrn_ambient_temperature 150
_diffrn_detector '(CMOS) PHOTON 100'
_diffrn_detector_area_resol_mean 10.4167
_diffrn_measured_fraction_theta_full 0.999
_diffrn_measured_fraction_theta_max 0.997
_diffrn_measurement_device_type 'D8 VENTURE Bruker AXS'
_diffrn_measurement_method 'rotation images'
_diffrn_orient_matrix_UB_11 0.0588992
_diffrn_orient_matrix_UB_12 -0.0081289
_diffrn_orient_matrix_UB_13 -0.0239286
_diffrn_orient_matrix_UB_21 0.0284422
_diffrn_orient_matrix_UB_22 -0.0304707
_diffrn_orient_matrix_UB_23 0.0367882
_diffrn_orient_matrix_UB_31 -0.0438856
_diffrn_orient_matrix_UB_32 -0.0306579
_diffrn_orient_matrix_UB_33 -0.0302190
_diffrn_radiation_monochromator 'multilayer monochromator'
_diffrn_radiation_probe x-ray
_diffrn_radiation_source 'Incoatec microfocus sealed tube'
_diffrn_radiation_type MoK\a
_diffrn_radiation_wavelength 0.71073
_diffrn_reflns_av_R_equivalents 0.0501
_diffrn_reflns_av_unetI/netI 0.0411
_diffrn_reflns_limit_h_max 16
_diffrn_reflns_limit_h_min -16
_diffrn_reflns_limit_k_max 29
_diffrn_reflns_limit_k_min -26
_diffrn_reflns_limit_l_max 25
_diffrn_reflns_limit_l_min -25
_diffrn_reflns_number 53778
_diffrn_reflns_theta_full 25.242
_diffrn_reflns_theta_max 27.568
_diffrn_reflns_theta_min 2.314
_diffrn_source_current 1.0
_diffrn_source_voltage 55.0
_exptl_absorpt_coefficient_mu 1.051
_exptl_absorpt_correction_T_max 1.000
_exptl_absorpt_correction_T_min 0.876
_exptl_absorpt_correction_type multi-scan
_exptl_absorpt_process_details
;
  [Sheldrick, G.M. (2014). SADABS Bruker AXS Inc., Madison, Wisconsin, USA]
;
_exptl_crystal_colour yellow
_exptl_crystal_density_diffrn 1.161
_exptl_crystal_description prism
_exptl_crystal_F_000 2088
_exptl_crystal_size_max 0.420
_exptl_crystal_size_mid 0.370
_exptl_crystal_size_min 0.300
_refine_diff_density_max 1.076
_refine_diff_density_min -0.725
_refine_diff_density_rms 0.066
_refine_ls_extinction_method none
_refine_ls_goodness_of_fit_ref 0.946
_refine_ls_hydrogen_treatment constr
_refine_ls_matrix_type full
_refine_ls_number_parameters 581
_refine_ls_number_reflns 12809
_refine_ls_number_restraints 0
_refine_ls_restrained_S_all 0.946
_refine_ls_R_factor_all 0.0598
_refine_ls_R_factor_gt 0.0412
_refine_ls_shift/su_max 0.027
_refine_ls_shift/su_mean 0.001
_refine_ls_structure_factor_coef Fsqd
_refine_ls_weighting_details 'w=1/[\s^2^(Fo^2^)+(0.0474P)^2^+8.4521P] where P=(Fo^2^+2Fc^2^)/3'
_refine_ls_weighting_scheme calc
_refine_ls_wR_factor_gt 0.0961
_refine_ls_wR_factor_ref 0.1081
_reflns_Friedel_coverage 0.000
_reflns_number_gt 10276
_reflns_number_total 12809
_reflns_threshold_expression >2sigma(I)
_cod_data_source_file d0dt02236e2.cif
_cod_data_source_block PC063
_cod_depositor_comments 'Adding full bibliography for 7704966--7704975.cif.'
_cod_original_sg_symbol_H-M 'P 21/n'
_cod_database_code 7704975

loop_
_space_group_symop_operation_xyz
'x, y, z'
'-x+1/2, y+1/2, -z+1/2'
'-x, -y, -z'
'x-1/2, -y-1/2, z-1/2'

loop_
_atom_site_label
_atom_site_type_symbol
_atom_site_fract_x
_atom_site_fract_y
_atom_site_fract_z
_atom_site_U_iso_or_equiv
_atom_site_adp_type
_atom_site_occupancy
_atom_site_site_symmetry_order
_atom_site_calc_flag
_atom_site_refinement_flags_posn
_atom_site_refinement_flags_adp
_atom_site_refinement_flags_occupancy
_atom_site_disorder_assembly
_atom_site_disorder_group
Sr1 Sr 0.26208(2) 0.46578(2) 0.26428(2) 0.01525(6) Uani 1 1 d . . . . .
Si1 Si 0.19612(5) 0.42896(3) 0.08324(4) 0.02507(14) Uani 1 1 d . . . . .
Si2 Si 0.19138(6) 0.32314(3) 0.17233(4) 0.02689(15) Uani 1 1 d . . . . .
N1 N 0.19850(16) 0.39720(9) 0.16255(10) 0.0246(4) Uani 1 1 d . . . . .
C2 C 0.2048(2) 0.51129(11) 0.09444(15) 0.0323(6) Uani 1 1 d . . . . .
H2A H 0.143047 0.525611 0.110200 0.048 Uiso 1 1 calc R U . . .
H2B H 0.207112 0.529631 0.048826 0.048 Uiso 1 1 calc R U . . .
H2C H 0.268875 0.521426 0.130115 0.048 Uiso 1 1 calc R U . . .
C3 C 0.0728(2) 0.41835(14) 0.01138(14) 0.0381(6) Uani 1 1 d . . . . .
H3A H 0.063755 0.376478 -0.000490 0.057 Uiso 1 1 calc R U . . .
H3B H 0.078567 0.440552 -0.031131 0.057 Uiso 1 1 calc R U . . .
H3C H 0.011933 0.432507 0.028334 0.057 Uiso 1 1 calc R U . . .
C4 C 0.3080(2) 0.40640(13) 0.04275(17) 0.0396(7) Uani 1 1 d . . . . .
H4A H 0.375054 0.415637 0.075845 0.059 Uiso 1 1 calc R U . . .
H4B H 0.303295 0.427760 -0.002015 0.059 Uiso 1 1 calc R U . . .
H4C H 0.304021 0.364010 0.033274 0.059 Uiso 1 1 calc R U . . .
C5 C 0.1106(3) 0.28243(14) 0.09357(16) 0.0512(9) Uani 1 1 d . . . . .
H5A H 0.039927 0.299600 0.080343 0.077 Uiso 1 1 calc R U . . .
H5B H 0.105447 0.240925 0.106025 0.077 Uiso 1 1 calc R U . . .
H5C H 0.144506 0.285566 0.053300 0.077 Uiso 1 1 calc R U . . .
C6 C 0.3247(2) 0.28700(13) 0.19179(19) 0.0450(7) Uani 1 1 d . . . . .
H6A H 0.359948 0.295738 0.153248 0.068 Uiso 1 1 calc R U . . .
H6B H 0.316307 0.244349 0.195370 0.068 Uiso 1 1 calc R U . . .
H6C H 0.367219 0.302081 0.236897 0.068 Uiso 1 1 calc R U . . .
C7 C 0.1269(3) 0.30295(13) 0.24616(16) 0.0417(7) Uani 1 1 d . . . . .
H7A H 0.171208 0.315868 0.291758 0.063 Uiso 1 1 calc R U . . .
H7B H 0.117616 0.260193 0.246922 0.063 Uiso 1 1 calc R U . . .
H7C H 0.057951 0.322191 0.238512 0.063 Uiso 1 1 calc R U . . .
O11 O 0.21777(14) 0.57844(8) 0.25439(10) 0.0297(4) Uani 1 1 d . . . . .
C12 C 0.2839(2) 0.62794(11) 0.24846(15) 0.0317(6) Uani 1 1 d . . . . .
H12A H 0.355980 0.614696 0.247741 0.038 Uiso 1 1 calc R U . . .
H12B H 0.288103 0.655189 0.289060 0.038 Uiso 1 1 calc R U . . .
C13 C 0.2334(2) 0.65736(12) 0.18001(15) 0.0354(6) Uani 1 1 d . . . . .
H13A H 0.256136 0.639109 0.139389 0.042 Uiso 1 1 calc R U . . .
H13B H 0.250432 0.699840 0.181552 0.042 Uiso 1 1 calc R U . . .
C14 C 0.1166(2) 0.64750(12) 0.17450(16) 0.0382(7) Uani 1 1 d . . . . .
H14A H 0.082586 0.684002 0.186036 0.046 Uiso 1 1 calc R U . . .
H14B H 0.080990 0.634694 0.125853 0.046 Uiso 1 1 calc R U . . .
C15 C 0.1114(2) 0.59970(13) 0.22843(18) 0.0412(7) Uani 1 1 d . . . . .
H15A H 0.083627 0.615767 0.268176 0.049 Uiso 1 1 calc R U . . .
H15B H 0.064794 0.567371 0.205723 0.049 Uiso 1 1 calc R U . . .
N21 N 0.47123(14) 0.48330(8) 0.28510(9) 0.0152(3) Uani 1 1 d . . . . .
C22 C 0.51169(16) 0.54117(9) 0.27601(11) 0.0167(4) Uani 1 1 d . . . . .
C23 C 0.53142(18) 0.57832(10) 0.33564(12) 0.0217(5) Uani 1 1 d . . . . .
C24 C 0.5663(2) 0.63498(11) 0.32778(14) 0.0321(6) Uani 1 1 d . . . . .
H24 H 0.581172 0.660577 0.367777 0.038 Uiso 1 1 calc R U . . .
C25 C 0.5798(2) 0.65483(12) 0.26278(16) 0.0393(7) Uani 1 1 d . . . . .
H25 H 0.602712 0.693978 0.258081 0.047 Uiso 1 1 calc R U . . .
C26 C 0.5597(2) 0.61748(12) 0.20441(14) 0.0321(6) Uani 1 1 d . . . . .
H26 H 0.569298 0.631488 0.159916 0.039 Uiso 1 1 calc R U . . .
C27 C 0.52569(17) 0.55972(10) 0.20948(12) 0.0212(4) Uani 1 1 d . . . . .
C28 C 0.51537(19) 0.55741(11) 0.40722(12) 0.0253(5) Uani 1 1 d . . . . .
H28 H 0.464272 0.523962 0.397872 0.030 Uiso 1 1 calc R U . . .
C29 C 0.6185(2) 0.53386(14) 0.45334(15) 0.0423(7) Uani 1 1 d . . . . .
H29A H 0.639853 0.498558 0.431127 0.063 Uiso 1 1 calc R U . . .
H29B H 0.608244 0.523974 0.500766 0.063 Uiso 1 1 calc R U . . .
H29C H 0.673368 0.563947 0.457697 0.063 Uiso 1 1 calc R U . . .
C30 C 0.4686(2) 0.60466(13) 0.44698(15) 0.0390(7) Uani 1 1 d . . . . .
H30A H 0.518307 0.637461 0.458792 0.059 Uiso 1 1 calc R U . . .
H30B H 0.455202 0.587981 0.490923 0.059 Uiso 1 1 calc R U . . .
H30C H 0.402333 0.618875 0.416765 0.059 Uiso 1 1 calc R U . . .
C31 C 0.50499(18) 0.51865(11) 0.14601(12) 0.0224(5) Uani 1 1 d . . . . .
H31 H 0.450899 0.489404 0.152854 0.027 Uiso 1 1 calc R U . . .
C32 C 0.4612(2) 0.55085(13) 0.07531(13) 0.0323(6) Uani 1 1 d . . . . .
H32A H 0.402402 0.576110 0.080197 0.048 Uiso 1 1 calc R U . . .
H32B H 0.436483 0.521966 0.037439 0.048 Uiso 1 1 calc R U . . .
H32C H 0.516852 0.575005 0.063209 0.048 Uiso 1 1 calc R U . . .
C33 C 0.6037(2) 0.48465(14) 0.14061(15) 0.0388(7) Uani 1 1 d . . . . .
H33A H 0.657772 0.512257 0.133064 0.058 Uiso 1 1 calc R U . . .
H33B H 0.586462 0.457165 0.100460 0.058 Uiso 1 1 calc R U . . .
H33C H 0.630150 0.462687 0.184821 0.058 Uiso 1 1 calc R U . . .
C34 C 0.54199(16) 0.44341(9) 0.30400(11) 0.0169(4) Uani 1 1 d . . . . .
H34 H 0.611483 0.453473 0.300896 0.020 Uiso 1 1 calc R U . . .
C35 C 0.52730(16) 0.38481(9) 0.32949(11) 0.0163(4) Uani 1 1 d . . . . .
C36 C 0.61059(17) 0.34489(10) 0.33253(12) 0.0203(4) Uani 1 1 d . . . . .
H36 H 0.668144 0.356929 0.313355 0.024 Uiso 1 1 calc R U . . .
C37 C 0.61380(18) 0.28889(10) 0.36189(12) 0.0201(4) Uani 1 1 d . . . . .
C38 C 0.53310(17) 0.27342(9) 0.39471(11) 0.0176(4) Uani 1 1 d . . . . .
H38 H 0.535300 0.236535 0.418156 0.021 Uiso 1 1 calc R U . . .
C39 C 0.44932(16) 0.31152(9) 0.39345(11) 0.0152(4) Uani 1 1 d . . . . .
C40 C 0.44230(16) 0.36713(9) 0.35872(11) 0.0148(4) Uani 1 1 d . . . . .
C41 C 0.7019(2) 0.24539(11) 0.35684(14) 0.0285(5) Uani 1 1 d . . . . .
C42A C 0.8003(4) 0.2767(2) 0.3394(3) 0.0414(6) Uani 0.568(3) 1 d . . P A 1
H42A H 0.825080 0.307692 0.374537 0.062 Uiso 0.568(3) 1 calc R U P A 1
H42B H 0.856601 0.247860 0.340956 0.062 Uiso 0.568(3) 1 calc R U P A 1
H42C H 0.780568 0.294119 0.291645 0.062 Uiso 0.568(3) 1 calc R U P A 1
C43A C 0.6642(4) 0.1997(2) 0.3058(3) 0.0414(6) Uani 0.568(3) 1 d . . P A 1
H43A H 0.722075 0.172741 0.303799 0.062 Uiso 0.568(3) 1 calc R U P A 1
H43B H 0.607485 0.177982 0.320031 0.062 Uiso 0.568(3) 1 calc R U P A 1
H43C H 0.637389 0.217276 0.258690 0.062 Uiso 0.568(3) 1 calc R U P A 1
C44A C 0.7493(4) 0.2193(2) 0.4329(3) 0.0414(6) Uani 0.568(3) 1 d . . P A 1
H44A H 0.774234 0.251477 0.466388 0.062 Uiso 0.568(3) 1 calc R U P A 1
H44B H 0.694959 0.196920 0.449040 0.062 Uiso 0.568(3) 1 calc R U P A 1
H44C H 0.808428 0.193300 0.430762 0.062 Uiso 0.568(3) 1 calc R U P A 1
C42B C 0.6922(5) 0.2381(3) 0.2719(4) 0.0414(6) Uani 0.432(3) 1 d . . P A 2
H42D H 0.621226 0.224556 0.248988 0.062 Uiso 0.432(3) 1 calc R U P A 2
H42E H 0.705488 0.276149 0.251618 0.062 Uiso 0.432(3) 1 calc R U P A 2
H42F H 0.744126 0.209352 0.263739 0.062 Uiso 0.432(3) 1 calc R U P A 2
C43B C 0.6761(5) 0.1815(3) 0.3769(4) 0.0414(6) Uani 0.432(3) 1 d . . P A 2
H43D H 0.605405 0.170629 0.350009 0.062 Uiso 0.432(3) 1 calc R U P A 2
H43E H 0.727844 0.154205 0.365266 0.062 Uiso 0.432(3) 1 calc R U P A 2
H43F H 0.678799 0.179455 0.428072 0.062 Uiso 0.432(3) 1 calc R U P A 2
C44B C 0.8008(5) 0.2646(3) 0.3925(4) 0.0414(6) Uani 0.432(3) 1 d . . P A 2
H44D H 0.853692 0.235232 0.387530 0.062 Uiso 0.432(3) 1 calc R U P A 2
H44E H 0.816737 0.302024 0.372123 0.062 Uiso 0.432(3) 1 calc R U P A 2
H44F H 0.801946 0.270015 0.443100 0.062 Uiso 0.432(3) 1 calc R U P A 2
N51 N 0.13825(14) 0.46102(8) 0.35730(10) 0.0195(4) Uani 1 1 d . . . . .
C52 C 0.05230(17) 0.50272(10) 0.34851(13) 0.0220(5) Uani 1 1 d . . . . .
C53 C -0.03615(18) 0.49394(11) 0.29251(14) 0.0269(5) Uani 1 1 d . . . . .
C54 C -0.1198(2) 0.53321(13) 0.28580(16) 0.0360(6) Uani 1 1 d . . . . .
H54 H -0.180880 0.527672 0.248611 0.043 Uiso 1 1 calc R U . . .
C55 C -0.1160(2) 0.57998(13) 0.33193(17) 0.0386(7) Uani 1 1 d . . . . .
H55 H -0.174503 0.605803 0.327126 0.046 Uiso 1 1 calc R U . . .
C56 C -0.0268(2) 0.58891(12) 0.38501(16) 0.0348(6) Uani 1 1 d . . . . .
H56 H -0.024101 0.621580 0.416087 0.042 Uiso 1 1 calc R U . . .
C57 C 0.06006(19) 0.55122(11) 0.39442(14) 0.0271(5) Uani 1 1 d . . . . .
C58 C -0.0441(2) 0.44189(13) 0.24211(15) 0.0336(6) Uani 1 1 d . . . . .
H58 H 0.028483 0.425618 0.247101 0.040 Uiso 1 1 calc R U . . .
C59 C -0.1114(3) 0.39399(15) 0.2642(2) 0.0531(9) Uani 1 1 d . . . . .
H59A H -0.078722 0.380807 0.312611 0.080 Uiso 1 1 calc R U . . .
H59B H -0.116991 0.360722 0.231221 0.080 Uiso 1 1 calc R U . . .
H59C H -0.181826 0.409560 0.262986 0.080 Uiso 1 1 calc R U . . .
C60 C -0.0862(2) 0.45819(16) 0.16391(17) 0.0476(8) Uani 1 1 d . . . . .
H60A H -0.159768 0.470744 0.156468 0.071 Uiso 1 1 calc R U . . .
H60B H -0.081771 0.423916 0.133907 0.071 Uiso 1 1 calc R U . . .
H60C H -0.043995 0.490369 0.151161 0.071 Uiso 1 1 calc R U . . .
C61 C 0.1567(2) 0.56371(12) 0.45301(14) 0.0319(6) Uani 1 1 d . . . . .
H61 H 0.214524 0.537145 0.445941 0.038 Uiso 1 1 calc R U . . .
C62 C 0.1372(3) 0.55154(18) 0.52625(17) 0.0526(9) Uani 1 1 d . . . . .
H62A H 0.078349 0.575782 0.533451 0.079 Uiso 1 1 calc R U . . .
H62B H 0.200630 0.561102 0.562743 0.079 Uiso 1 1 calc R U . . .
H62C H 0.119888 0.509872 0.529886 0.079 Uiso 1 1 calc R U . . .
C63 C 0.1938(3) 0.62757(15) 0.4497(2) 0.0554(9) Uani 1 1 d . . . . .
H63A H 0.205708 0.635557 0.402178 0.083 Uiso 1 1 calc R U . . .
H63B H 0.259587 0.633492 0.485535 0.083 Uiso 1 1 calc R U . . .
H63C H 0.139814 0.654403 0.459120 0.083 Uiso 1 1 calc R U . . .
C64 C 0.13587(17) 0.42066(10) 0.40351(12) 0.0213(5) Uani 1 1 d . . . . .
H64 H 0.081010 0.423728 0.428309 0.026 Uiso 1 1 calc R U . . .
C65 C 0.20664(17) 0.37086(10) 0.42262(12) 0.0188(4) Uani 1 1 d . . . . .
C66 C 0.17415(18) 0.32738(10) 0.46453(12) 0.0217(5) Uani 1 1 d . . . . .
H66 H 0.111136 0.334146 0.480098 0.026 Uiso 1 1 calc R U . . .
C67 C 0.22801(18) 0.27489(10) 0.48494(12) 0.0203(4) Uani 1 1 d . . . . .
C68 C 0.32100(17) 0.26579(9) 0.46274(11) 0.0188(4) Uani 1 1 d . . . . .
H68 H 0.359813 0.230495 0.475282 0.023 Uiso 1 1 calc R U . . .
C69 C 0.35732(16) 0.30821(9) 0.42223(11) 0.0157(4) Uani 1 1 d . . . . .
C70 C 0.30193(16) 0.36151(9) 0.40116(10) 0.0145(4) Uani 1 1 d . . . . .
C71A C 0.1839(2) 0.22912(12) 0.52901(17) 0.0393(4) Uani 0.839(3) 1 d . . P B 1
C72A C 0.2486(3) 0.17242(15) 0.5398(2) 0.0393(4) Uani 0.839(3) 1 d . . P B 1
H72A H 0.251539 0.155965 0.493340 0.059 Uiso 0.839(3) 1 calc R U P B 1
H72B H 0.320195 0.181008 0.567029 0.059 Uiso 0.839(3) 1 calc R U P B 1
H72C H 0.215578 0.143932 0.566028 0.059 Uiso 0.839(3) 1 calc R U P B 1
C73A C 0.0723(3) 0.21196(15) 0.4874(2) 0.0393(4) Uani 0.839(3) 1 d . . P B 1
H73A H 0.075870 0.195527 0.441068 0.059 Uiso 0.839(3) 1 calc R U P B 1
H73B H 0.042897 0.182527 0.514574 0.059 Uiso 0.839(3) 1 calc R U P B 1
H73C H 0.027109 0.246916 0.480251 0.059 Uiso 0.839(3) 1 calc R U P B 1
C74A C 0.1794(3) 0.25443(15) 0.6004(2) 0.0393(4) Uani 0.839(3) 1 d . . P B 1
H74A H 0.137864 0.290776 0.593390 0.059 Uiso 0.839(3) 1 calc R U P B 1
H74B H 0.146307 0.225960 0.626580 0.059 Uiso 0.839(3) 1 calc R U P B 1
H74C H 0.250923 0.263036 0.627581 0.059 Uiso 0.839(3) 1 calc R U P B 1
C71B C 0.1839(2) 0.22912(12) 0.52901(17) 0.0393(4) Uani 0.161(3) 1 d . . P B 2
C72B C 0.1634(15) 0.1761(8) 0.4958(10) 0.0393(4) Uani 0.161(3) 1 d . . P B 2
H72D H 0.135564 0.148966 0.526442 0.059 Uiso 0.161(3) 1 calc R U P B 2
H72E H 0.111289 0.181243 0.450671 0.059 Uiso 0.161(3) 1 calc R U P B 2
H72F H 0.228491 0.159979 0.486317 0.059 Uiso 0.161(3) 1 calc R U P B 2
C73B C 0.0938(15) 0.2531(8) 0.5638(11) 0.0393(4) Uani 0.161(3) 1 d . . P B 2
H73D H 0.114868 0.291183 0.586394 0.059 Uiso 0.161(3) 1 calc R U P B 2
H73E H 0.028797 0.257880 0.526830 0.059 Uiso 0.161(3) 1 calc R U P B 2
H73F H 0.081620 0.225128 0.599739 0.059 Uiso 0.161(3) 1 calc R U P B 2
C74B C 0.2749(15) 0.2189(8) 0.6024(10) 0.0393(4) Uani 0.161(3) 1 d . . P B 2
H74D H 0.291149 0.256501 0.627379 0.059 Uiso 0.161(3) 1 calc R U P B 2
H74E H 0.249136 0.190962 0.633141 0.059 Uiso 0.161(3) 1 calc R U P B 2
H74F H 0.338624 0.203237 0.590403 0.059 Uiso 0.161(3) 1 calc R U P B 2
N81 N 0.35184(13) 0.39742(8) 0.36173(9) 0.0154(3) Uani 1 1 d . . . . .

loop_
_atom_site_aniso_label
_atom_site_aniso_U_11
_atom_site_aniso_U_22
_atom_site_aniso_U_33
_atom_site_aniso_U_23
_atom_site_aniso_U_13
_atom_site_aniso_U_12
Sr1 0.01356(9) 0.01526(10) 0.01576(10) 0.00124(7) 0.00094(7) 0.00103(7)
Si1 0.0265(3) 0.0257(3) 0.0210(3) -0.0023(3) 0.0013(3) -0.0011(3)
Si2 0.0319(4) 0.0206(3) 0.0242(3) -0.0040(3) -0.0017(3) -0.0031(3)
N1 0.0271(10) 0.0218(10) 0.0218(10) -0.0024(8) -0.0011(8) -0.0018(8)
C2 0.0361(14) 0.0258(12) 0.0352(14) 0.0043(11) 0.0090(12) 0.0005(11)
C3 0.0404(16) 0.0444(16) 0.0241(13) 0.0010(12) -0.0038(11) 0.0003(13)
C4 0.0409(16) 0.0380(15) 0.0436(16) -0.0117(13) 0.0172(13) -0.0045(13)
C5 0.076(2) 0.0357(16) 0.0335(15) -0.0057(13) -0.0060(15) -0.0223(16)
C6 0.0446(17) 0.0289(14) 0.058(2) -0.0007(13) 0.0051(15) 0.0059(12)
C7 0.0583(19) 0.0290(14) 0.0384(16) 0.0017(12) 0.0122(14) -0.0010(13)
O11 0.0350(10) 0.0214(8) 0.0314(9) 0.0070(7) 0.0047(8) 0.0065(7)
C12 0.0295(13) 0.0269(13) 0.0364(14) 0.0008(11) 0.0027(11) 0.0040(10)
C13 0.0451(16) 0.0245(13) 0.0363(15) 0.0044(11) 0.0088(12) -0.0033(11)
C14 0.0371(15) 0.0289(13) 0.0407(15) 0.0057(12) -0.0072(12) 0.0043(11)
C15 0.0306(14) 0.0366(15) 0.0565(19) 0.0130(14) 0.0102(13) 0.0037(12)
N21 0.0166(8) 0.0161(8) 0.0128(8) 0.0011(7) 0.0032(7) -0.0008(7)
C22 0.0116(9) 0.0180(10) 0.0195(10) 0.0039(8) 0.0019(8) -0.0009(8)
C23 0.0189(10) 0.0230(11) 0.0218(11) -0.0002(9) 0.0015(9) -0.0047(9)
C24 0.0364(14) 0.0261(13) 0.0321(13) -0.0061(10) 0.0045(11) -0.0132(11)
C25 0.0487(17) 0.0263(13) 0.0445(16) 0.0029(12) 0.0138(13) -0.0193(12)
C26 0.0375(14) 0.0294(13) 0.0311(13) 0.0085(11) 0.0111(11) -0.0087(11)
C27 0.0166(10) 0.0242(11) 0.0228(11) 0.0028(9) 0.0048(8) -0.0017(9)
C28 0.0280(12) 0.0270(12) 0.0194(11) -0.0042(9) 0.0024(9) -0.0051(10)
C29 0.0439(17) 0.0515(18) 0.0258(13) 0.0029(13) -0.0037(12) 0.0069(14)
C30 0.0508(17) 0.0417(16) 0.0252(13) -0.0063(12) 0.0099(12) 0.0057(13)
C31 0.0220(11) 0.0296(12) 0.0168(10) 0.0025(9) 0.0066(9) 0.0007(9)
C32 0.0319(13) 0.0437(15) 0.0218(12) 0.0076(11) 0.0071(10) 0.0023(11)
C33 0.0362(15) 0.0561(18) 0.0258(13) 0.0021(12) 0.0106(11) 0.0172(13)
C34 0.0147(10) 0.0198(10) 0.0167(10) 0.0007(8) 0.0045(8) -0.0010(8)
C35 0.0157(10) 0.0174(10) 0.0160(10) 0.0009(8) 0.0040(8) 0.0014(8)
C36 0.0186(10) 0.0233(11) 0.0204(11) 0.0018(9) 0.0077(8) 0.0036(9)
C37 0.0211(11) 0.0232(11) 0.0170(10) 0.0009(8) 0.0063(8) 0.0074(9)
C38 0.0203(10) 0.0154(10) 0.0164(10) 0.0006(8) 0.0024(8) 0.0038(8)
C39 0.0160(10) 0.0161(10) 0.0129(9) -0.0010(8) 0.0023(8) 0.0008(8)
C40 0.0141(9) 0.0152(9) 0.0139(9) -0.0012(8) 0.0009(7) 0.0026(7)
C41 0.0283(13) 0.0235(12) 0.0394(14) 0.0078(10) 0.0193(11) 0.0117(10)
C42A 0.0298(11) 0.0394(13) 0.0592(16) 0.0021(11) 0.0187(11) 0.0138(10)
C43A 0.0298(11) 0.0394(13) 0.0592(16) 0.0021(11) 0.0187(11) 0.0138(10)
C44A 0.0298(11) 0.0394(13) 0.0592(16) 0.0021(11) 0.0187(11) 0.0138(10)
C42B 0.0298(11) 0.0394(13) 0.0592(16) 0.0021(11) 0.0187(11) 0.0138(10)
C43B 0.0298(11) 0.0394(13) 0.0592(16) 0.0021(11) 0.0187(11) 0.0138(10)
C44B 0.0298(11) 0.0394(13) 0.0592(16) 0.0021(11) 0.0187(11) 0.0138(10)
N51 0.0143(8) 0.0206(9) 0.0237(9) 0.0004(8) 0.0048(7) 0.0043(7)
C52 0.0154(10) 0.0239(11) 0.0286(12) 0.0044(9) 0.0089(9) 0.0063(9)
C53 0.0176(11) 0.0293(12) 0.0340(13) 0.0026(10) 0.0067(10) 0.0050(9)
C54 0.0183(12) 0.0427(15) 0.0442(16) 0.0035(13) 0.0016(11) 0.0101(11)
C55 0.0261(13) 0.0395(15) 0.0505(17) 0.0047(13) 0.0095(12) 0.0190(12)
C56 0.0314(14) 0.0315(14) 0.0437(16) -0.0028(12) 0.0132(12) 0.0128(11)
C57 0.0210(11) 0.0296(12) 0.0325(13) 0.0004(10) 0.0101(10) 0.0067(10)
C58 0.0168(11) 0.0385(14) 0.0426(15) -0.0076(12) 0.0010(10) 0.0020(10)
C59 0.0450(18) 0.0458(19) 0.071(2) -0.0114(17) 0.0182(17) -0.0138(15)
C60 0.0320(15) 0.067(2) 0.0421(17) -0.0084(15) 0.0046(13) 0.0020(14)
C61 0.0241(12) 0.0366(14) 0.0358(14) -0.0096(11) 0.0089(11) 0.0070(11)
C62 0.0374(17) 0.086(3) 0.0344(16) -0.0013(16) 0.0074(13) 0.0017(17)
C63 0.0434(18) 0.050(2) 0.070(2) -0.0121(17) 0.0064(17) -0.0072(15)
C64 0.0154(10) 0.0229(11) 0.0274(12) 0.0003(9) 0.0087(9) 0.0033(8)
C65 0.0162(10) 0.0195(10) 0.0213(11) -0.0002(8) 0.0055(8) 0.0017(8)
C66 0.0189(10) 0.0227(11) 0.0259(11) -0.0006(9) 0.0100(9) -0.0001(9)
C67 0.0212(11) 0.0187(10) 0.0217(11) -0.0002(8) 0.0063(9) -0.0031(8)
C68 0.0208(10) 0.0155(10) 0.0196(10) 0.0008(8) 0.0037(8) 0.0001(8)
C69 0.0148(10) 0.0164(10) 0.0151(9) -0.0025(8) 0.0018(8) 0.0012(8)
C70 0.0137(9) 0.0157(9) 0.0132(9) -0.0001(7) 0.0011(7) -0.0006(7)
C71A 0.0444(9) 0.0291(8) 0.0498(10) 0.0091(7) 0.0218(8) -0.0055(7)
C72A 0.0444(9) 0.0291(8) 0.0498(10) 0.0091(7) 0.0218(8) -0.0055(7)
C73A 0.0444(9) 0.0291(8) 0.0498(10) 0.0091(7) 0.0218(8) -0.0055(7)
C74A 0.0444(9) 0.0291(8) 0.0498(10) 0.0091(7) 0.0218(8) -0.0055(7)
C71B 0.0444(9) 0.0291(8) 0.0498(10) 0.0091(7) 0.0218(8) -0.0055(7)
C72B 0.0444(9) 0.0291(8) 0.0498(10) 0.0091(7) 0.0218(8) -0.0055(7)
C73B 0.0444(9) 0.0291(8) 0.0498(10) 0.0091(7) 0.0218(8) -0.0055(7)
C74B 0.0444(9) 0.0291(8) 0.0498(10) 0.0091(7) 0.0218(8) -0.0055(7)
N81 0.0135(8) 0.0172(8) 0.0156(8) 0.0004(7) 0.0038(7) 0.0024(7)

loop_
_atom_type_symbol
_atom_type_description
_atom_type_scat_dispersion_real
_atom_type_scat_dispersion_imag
_atom_type_scat_source
C C 0.0033 0.0016 'International Tables Vol C Tables 4.2.6.8 and 6.1.1.4'
H H 0.0000 0.0000 'International Tables Vol C Tables 4.2.6.8 and 6.1.1.4'
N N 0.0061 0.0033 'International Tables Vol C Tables 4.2.6.8 and 6.1.1.4'
Si Si 0.0817 0.0704 'International Tables Vol C Tables 4.2.6.8 and 6.1.1.4'
O O 0.0106 0.0060 'International Tables Vol C Tables 4.2.6.8 and 6.1.1.4'
Sr Sr -1.5307 3.2498 'International Tables Vol C Tables 4.2.6.8 and 6.1.1.4'

loop_
_geom_angle_atom_site_label_1
_geom_angle_atom_site_label_2
_geom_angle_atom_site_label_3
_geom_angle
_geom_angle_site_symmetry_1
_geom_angle_site_symmetry_3
_geom_angle_publ_flag
N1 Sr1 N81 102.43(6) . . ?
N1 Sr1 O11 121.70(6) . . ?
N81 Sr1 O11 135.71(6) . . ?
N1 Sr1 N51 111.03(6) . . ?
N81 Sr1 N51 73.92(6) . . ?
O11 Sr1 N51 86.06(6) . . ?
N1 Sr1 N21 110.62(6) . . ?
N81 Sr1 N21 72.41(5) . . ?
O11 Sr1 N21 93.74(6) . . ?
N51 Sr1 N21 130.70(5) . . ?
N1 Sr1 Si1 26.45(5) . . ?
N81 Sr1 Si1 124.33(4) . . ?
O11 Sr1 Si1 99.29(4) . . ?
N51 Sr1 Si1 127.63(4) . . ?
N21 Sr1 Si1 101.12(4) . . ?
N1 Sr1 Si2 22.51(5) . . ?
N81 Sr1 Si2 80.71(4) . . ?
O11 Sr1 Si2 142.42(4) . . ?
N51 Sr1 Si2 99.37(4) . . ?
N21 Sr1 Si2 109.43(4) . . ?
Si1 Sr1 Si2 48.465(16) . . ?
N1 Si1 C4 113.96(13) . . ?
N1 Si1 C3 116.61(12) . . ?
C4 Si1 C3 105.85(14) . . ?
N1 Si1 C2 109.49(11) . . ?
C4 Si1 C2 106.67(13) . . ?
C3 Si1 C2 103.33(13) . . ?
N1 Si1 Sr1 41.26(7) . . ?
C4 Si1 Sr1 116.33(10) . . ?
C3 Si1 Sr1 137.56(10) . . ?
C2 Si1 Sr1 69.73(9) . . ?
N1 Si2 C7 111.93(12) . . ?
N1 Si2 C5 115.64(12) . . ?
C7 Si2 C5 103.15(15) . . ?
N1 Si2 C6 112.54(12) . . ?
C7 Si2 C6 107.32(15) . . ?
C5 Si2 C6 105.47(16) . . ?
N1 Si2 Sr1 34.19(7) . . ?
C7 Si2 Sr1 87.52(9) . . ?
C5 Si2 Sr1 147.97(11) . . ?
C6 Si2 Sr1 99.76(10) . . ?
Si1 N1 Si2 122.37(12) . . ?
Si1 N1 Sr1 112.29(10) . . ?
Si2 N1 Sr1 123.30(10) . . ?
Si1 C2 H2A 109.5 . . ?
Si1 C2 H2B 109.5 . . ?
H2A C2 H2B 109.5 . . ?
Si1 C2 H2C 109.5 . . ?
H2A C2 H2C 109.5 . . ?
H2B C2 H2C 109.5 . . ?
Si1 C3 H3A 109.5 . . ?
Si1 C3 H3B 109.5 . . ?
H3A C3 H3B 109.5 . . ?
Si1 C3 H3C 109.5 . . ?
H3A C3 H3C 109.5 . . ?
H3B C3 H3C 109.5 . . ?
Si1 C4 H4A 109.5 . . ?
Si1 C4 H4B 109.5 . . ?
H4A C4 H4B 109.5 . . ?
Si1 C4 H4C 109.5 . . ?
H4A C4 H4C 109.5 . . ?
H4B C4 H4C 109.5 . . ?
Si2 C5 H5A 109.5 . . ?
Si2 C5 H5B 109.5 . . ?
H5A C5 H5B 109.5 . . ?
Si2 C5 H5C 109.5 . . ?
H5A C5 H5C 109.5 . . ?
H5B C5 H5C 109.5 . . ?
Si2 C6 H6A 109.5 . . ?
Si2 C6 H6B 109.5 . . ?
H6A C6 H6B 109.5 . . ?
Si2 C6 H6C 109.5 . . ?
H6A C6 H6C 109.5 . . ?
H6B C6 H6C 109.5 . . ?
Si2 C7 H7A 109.5 . . ?
Si2 C7 H7B 109.5 . . ?
H7A C7 H7B 109.5 . . ?
Si2 C7 H7C 109.5 . . ?
H7A C7 H7C 109.5 . . ?
H7B C7 H7C 109.5 . . ?
C12 O11 C15 104.84(19) . . ?
C12 O11 Sr1 130.05(15) . . ?
C15 O11 Sr1 121.99(16) . . ?
O11 C12 C13 105.7(2) . . ?
O11 C12 H12A 110.6 . . ?
C13 C12 H12A 110.6 . . ?
O11 C12 H12B 110.6 . . ?
C13 C12 H12B 110.6 . . ?
H12A C12 H12B 108.7 . . ?
C12 C13 C14 103.2(2) . . ?
C12 C13 H13A 111.1 . . ?
C14 C13 H13A 111.1 . . ?
C12 C13 H13B 111.1 . . ?
C14 C13 H13B 111.1 . . ?
H13A C13 H13B 109.1 . . ?
C15 C14 C13 105.0(2) . . ?
C15 C14 H14A 110.7 . . ?
C13 C14 H14A 110.7 . . ?
C15 C14 H14B 110.7 . . ?
C13 C14 H14B 110.7 . . ?
H14A C14 H14B 108.8 . . ?
O11 C15 C14 106.7(2) . . ?
O11 C15 H15A 110.4 . . ?
C14 C15 H15A 110.4 . . ?
O11 C15 H15B 110.4 . . ?
C14 C15 H15B 110.4 . . ?
H15A C15 H15B 108.6 . . ?
C34 N21 C22 114.76(18) . . ?
C34 N21 Sr1 125.06(14) . . ?
C22 N21 Sr1 120.18(12) . . ?
C27 C22 C23 122.1(2) . . ?
C27 C22 N21 120.91(19) . . ?
C23 C22 N21 116.94(19) . . ?
C24 C23 C22 118.2(2) . . ?
C24 C23 C28 120.5(2) . . ?
C22 C23 C28 121.3(2) . . ?
C25 C24 C23 121.1(2) . . ?
C25 C24 H24 119.5 . . ?
C23 C24 H24 119.5 . . ?
C24 C25 C26 119.8(2) . . ?
C24 C25 H25 120.1 . . ?
C26 C25 H25 120.1 . . ?
C25 C26 C27 121.5(2) . . ?
C25 C26 H26 119.2 . . ?
C27 C26 H26 119.2 . . ?
C26 C27 C22 117.2(2) . . ?
C26 C27 C31 121.6(2) . . ?
C22 C27 C31 121.2(2) . . ?
C23 C28 C30 113.0(2) . . ?
C23 C28 C29 110.6(2) . . ?
C30 C28 C29 110.7(2) . . ?
C23 C28 H28 107.4 . . ?
C30 C28 H28 107.4 . . ?
C29 C28 H28 107.4 . . ?
C28 C29 H29A 109.5 . . ?
C28 C29 H29B 109.5 . . ?
H29A C29 H29B 109.5 . . ?
C28 C29 H29C 109.5 . . ?
H29A C29 H29C 109.5 . . ?
H29B C29 H29C 109.5 . . ?
C28 C30 H30A 109.5 . . ?
C28 C30 H30B 109.5 . . ?
H30A C30 H30B 109.5 . . ?
C28 C30 H30C 109.5 . . ?
H30A C30 H30C 109.5 . . ?
H30B C30 H30C 109.5 . . ?
C27 C31 C33 111.8(2) . . ?
C27 C31 C32 112.6(2) . . ?
C33 C31 C32 109.2(2) . . ?
C27 C31 H31 107.7 . . ?
C33 C31 H31 107.7 . . ?
C32 C31 H31 107.7 . . ?
C31 C32 H32A 109.5 . . ?
C31 C32 H32B 109.5 . . ?
H32A C32 H32B 109.5 . . ?
C31 C32 H32C 109.5 . . ?
H32A C32 H32C 109.5 . . ?
H32B C32 H32C 109.5 . . ?
C31 C33 H33A 109.5 . . ?
C31 C33 H33B 109.5 . . ?
H33A C33 H33B 109.5 . . ?
C31 C33 H33C 109.5 . . ?
H33A C33 H33C 109.5 . . ?
H33B C33 H33C 109.5 . . ?
N21 C34 C35 127.1(2) . . ?
N21 C34 H34 116.5 . . ?
C35 C34 H34 116.5 . . ?
C36 C35 C40 117.99(19) . . ?
C36 C35 C34 116.53(19) . . ?
C40 C35 C34 125.06(19) . . ?
C37 C36 C35 124.0(2) . . ?
C37 C36 H36 118.0 . . ?
C35 C36 H36 118.0 . . ?
C36 C37 C38 117.5(2) . . ?
C36 C37 C41 121.1(2) . . ?
C38 C37 C41 121.4(2) . . ?
C39 C38 C37 120.5(2) . . ?
C39 C38 H38 119.7 . . ?
C37 C38 H38 119.7 . . ?
C38 C39 C40 121.8(2) . . ?
C38 C39 C69 133.2(2) . . ?
C40 C39 C69 105.02(18) . . ?
N81 C40 C35 129.22(19) . . ?
N81 C40 C39 112.77(18) . . ?
C35 C40 C39 117.95(18) . . ?
C44B C41 C37 113.0(3) . . ?
C43A C41 C37 111.4(3) . . ?
C44B C41 C43B 113.5(4) . . ?
C37 C41 C43B 112.2(3) . . ?
C43A C41 C44A 111.5(3) . . ?
C37 C41 C44A 108.9(2) . . ?
C43A C41 C42A 110.4(3) . . ?
C37 C41 C42A 112.4(3) . . ?
C44A C41 C42A 101.8(3) . . ?
C44B C41 C42B 112.4(4) . . ?
C37 C41 C42B 104.1(3) . . ?
C43B C41 C42B 100.6(4) . . ?
C41 C42A H42A 109.5 . . ?
C41 C42A H42B 109.5 . . ?
H42A C42A H42B 109.5 . . ?
C41 C42A H42C 109.5 . . ?
H42A C42A H42C 109.5 . . ?
H42B C42A H42C 109.5 . . ?
C41 C43A H43A 109.5 . . ?
C41 C43A H43B 109.5 . . ?
H43A C43A H43B 109.5 . . ?
C41 C43A H43C 109.5 . . ?
H43A C43A H43C 109.5 . . ?
H43B C43A H43C 109.5 . . ?
C41 C44A H44A 109.5 . . ?
C41 C44A H44B 109.5 . . ?
H44A C44A H44B 109.5 . . ?
C41 C44A H44C 109.5 . . ?
H44A C44A H44C 109.5 . . ?
H44B C44A H44C 109.5 . . ?
C41 C42B H42D 109.5 . . ?
C41 C42B H42E 109.5 . . ?
H42D C42B H42E 109.5 . . ?
C41 C42B H42F 109.5 . . ?
H42D C42B H42F 109.5 . . ?
H42E C42B H42F 109.5 . . ?
C41 C43B H43D 109.5 . . ?
C41 C43B H43E 109.5 . . ?
H43D C43B H43E 109.5 . . ?
C41 C43B H43F 109.5 . . ?
H43D C43B H43F 109.5 . . ?
H43E C43B H43F 109.5 . . ?
C41 C44B H44D 109.5 . . ?
C41 C44B H44E 109.5 . . ?
H44D C44B H44E 109.5 . . ?
C41 C44B H44F 109.5 . . ?
H44D C44B H44F 109.5 . . ?
H44E C44B H44F 109.5 . . ?
C64 N51 C52 114.05(19) . . ?
C64 N51 Sr1 127.44(15) . . ?
C52 N51 Sr1 117.71(14) . . ?
C53 C52 C57 121.7(2) . . ?
C53 C52 N51 118.4(2) . . ?
C57 C52 N51 119.9(2) . . ?
C54 C53 C52 118.0(2) . . ?
C54 C53 C58 120.2(2) . . ?
C52 C53 C58 121.8(2) . . ?
C55 C54 C53 121.5(2) . . ?
C55 C54 H54 119.2 . . ?
C53 C54 H54 119.2 . . ?
C56 C55 C54 119.4(2) . . ?
C56 C55 H55 120.3 . . ?
C54 C55 H55 120.3 . . ?
C55 C56 C57 121.8(3) . . ?
C55 C56 H56 119.1 . . ?
C57 C56 H56 119.1 . . ?
C56 C57 C52 117.4(2) . . ?
C56 C57 C61 119.5(2) . . ?
C52 C57 C61 123.1(2) . . ?
C53 C58 C59 109.7(2) . . ?
C53 C58 C60 113.5(2) . . ?
C59 C58 C60 110.5(3) . . ?
C53 C58 H58 107.6 . . ?
C59 C58 H58 107.6 . . ?
C60 C58 H58 107.6 . . ?
C58 C59 H59A 109.5 . . ?
C58 C59 H59B 109.5 . . ?
H59A C59 H59B 109.5 . . ?
C58 C59 H59C 109.5 . . ?
H59A C59 H59C 109.5 . . ?
H59B C59 H59C 109.5 . . ?
C58 C60 H60A 109.5 . . ?
C58 C60 H60B 109.5 . . ?
H60A C60 H60B 109.5 . . ?
C58 C60 H60C 109.5 . . ?
H60A C60 H60C 109.5 . . ?
H60B C60 H60C 109.5 . . ?
C57 C61 C62 111.8(2) . . ?
C57 C61 C63 111.2(2) . . ?
C62 C61 C63 109.5(3) . . ?
C57 C61 H61 108.1 . . ?
C62 C61 H61 108.1 . . ?
C63 C61 H61 108.1 . . ?
C61 C62 H62A 109.5 . . ?
C61 C62 H62B 109.5 . . ?
H62A C62 H62B 109.5 . . ?
C61 C62 H62C 109.5 . . ?
H62A C62 H62C 109.5 . . ?
H62B C62 H62C 109.5 . . ?
C61 C63 H63A 109.5 . . ?
C61 C63 H63B 109.5 . . ?
H63A C63 H63B 109.5 . . ?
C61 C63 H63C 109.5 . . ?
H63A C63 H63C 109.5 . . ?
H63B C63 H63C 109.5 . . ?
N51 C64 C65 128.1(2) . . ?
N51 C64 H64 115.9 . . ?
C65 C64 H64 115.9 . . ?
C66 C65 C70 117.7(2) . . ?
C66 C65 C64 115.9(2) . . ?
C70 C65 C64 126.4(2) . . ?
C67 C66 C65 124.5(2) . . ?
C67 C66 H66 117.8 . . ?
C65 C66 H66 117.8 . . ?
C68 C67 C66 117.3(2) . . ?
C68 C67 C71B 122.2(2) . . ?
C66 C67 C71B 120.5(2) . . ?
C68 C67 C71A 122.2(2) . . ?
C66 C67 C71A 120.5(2) . . ?
C69 C68 C67 120.2(2) . . ?
C69 C68 H68 119.9 . . ?
C67 C68 H68 119.9 . . ?
C68 C69 C70 122.4(2) . . ?
C68 C69 C39 132.6(2) . . ?
C70 C69 C39 105.07(18) . . ?
N81 C70 C65 129.17(19) . . ?
N81 C70 C69 112.93(18) . . ?
C65 C70 C69 117.91(19) . . ?
C74A C71A C72A 109.5(3) . . ?
C74A C71A C67 110.2(2) . . ?
C72A C71A C67 112.4(2) . . ?
C74A C71A C73A 110.0(3) . . ?
C72A C71A C73A 106.5(3) . . ?
C67 C71A C73A 108.2(2) . . ?
C71A C72A H72A 109.5 . . ?
C71A C72A H72B 109.5 . . ?
H72A C72A H72B 109.5 . . ?
C71A C72A H72C 109.5 . . ?
H72A C72A H72C 109.5 . . ?
H72B C72A H72C 109.5 . . ?
C71A C73A H73A 109.5 . . ?
C71A C73A H73B 109.5 . . ?
H73A C73A H73B 109.5 . . ?
C71A C73A H73C 109.5 . . ?
H73A C73A H73C 109.5 . . ?
H73B C73A H73C 109.5 . . ?
C71A C74A H74A 109.5 . . ?
C71A C74A H74B 109.5 . . ?
H74A C74A H74B 109.5 . . ?
C71A C74A H74C 109.5 . . ?
H74A C74A H74C 109.5 . . ?
H74B C74A H74C 109.5 . . ?
C72B C71B C67 113.4(8) . . ?
C72B C71B C73B 114.8(11) . . ?
C67 C71B C73B 114.3(6) . . ?
C72B C71B C74B 107.8(11) . . ?
C67 C71B C74B 106.5(6) . . ?
C73B C71B C74B 98.3(10) . . ?
C71B C72B H72D 109.5 . . ?
C71B C72B H72E 109.5 . . ?
H72D C72B H72E 109.5 . . ?
C71B C72B H72F 109.5 . . ?
H72D C72B H72F 109.5 . . ?
H72E C72B H72F 109.5 . . ?
C71B C73B H73D 109.5 . . ?
C71B C73B H73E 109.5 . . ?
H73D C73B H73E 109.5 . . ?
C71B C73B H73F 109.5 . . ?
H73D C73B H73F 109.5 . . ?
H73E C73B H73F 109.5 . . ?
C71B C74B H74D 109.5 . . ?
C71B C74B H74E 109.5 . . ?
H74D C74B H74E 109.5 . . ?
C71B C74B H74F 109.5 . . ?
H74D C74B H74F 109.5 . . ?
H74E C74B H74F 109.5 . . ?
C70 N81 C40 104.16(17) . . ?
C70 N81 Sr1 125.58(13) . . ?
C40 N81 Sr1 122.29(13) . . ?

loop_
_geom_bond_atom_site_label_1
_geom_bond_atom_site_label_2
_geom_bond_distance
_geom_bond_site_symmetry_2
_geom_bond_publ_flag
Sr1 N1 2.4941(19) . ?
Sr1 N81 2.5115(17) . ?
Sr1 O11 2.6231(17) . ?
Sr1 N51 2.6773(19) . ?
Sr1 N21 2.6943(18) . ?
Sr1 Si1 3.4997(7) . ?
Sr1 Si2 3.7097(7) . ?
Si1 N1 1.685(2) . ?
Si1 C4 1.878(3) . ?
Si1 C3 1.882(3) . ?
Si1 C2 1.885(3) . ?
Si2 N1 1.699(2) . ?
Si2 C7 1.870(3) . ?
Si2 C5 1.881(3) . ?
Si2 C6 1.881(3) . ?
C2 H2A 0.9800 . ?
C2 H2B 0.9800 . ?
C2 H2C 0.9800 . ?
C3 H3A 0.9800 . ?
C3 H3B 0.9800 . ?
C3 H3C 0.9800 . ?
C4 H4A 0.9800 . ?
C4 H4B 0.9800 . ?
C4 H4C 0.9800 . ?
C5 H5A 0.9800 . ?
C5 H5B 0.9800 . ?
C5 H5C 0.9800 . ?
C6 H6A 0.9800 . ?
C6 H6B 0.9800 . ?
C6 H6C 0.9800 . ?
C7 H7A 0.9800 . ?
C7 H7B 0.9800 . ?
C7 H7C 0.9800 . ?
O11 C12 1.439(3) . ?
O11 C15 1.445(3) . ?
C12 C13 1.492(4) . ?
C12 H12A 0.9900 . ?
C12 H12B 0.9900 . ?
C13 C14 1.520(4) . ?
C13 H13A 0.9900 . ?
C13 H13B 0.9900 . ?
C14 C15 1.516(4) . ?
C14 H14A 0.9900 . ?
C14 H14B 0.9900 . ?
C15 H15A 0.9900 . ?
C15 H15B 0.9900 . ?
N21 C34 1.286(3) . ?
N21 C22 1.443(3) . ?
C22 C27 1.402(3) . ?
C22 C23 1.402(3) . ?
C23 C24 1.386(3) . ?
C23 C28 1.519(3) . ?
C24 C25 1.381(4) . ?
C24 H24 0.9500 . ?
C25 C26 1.386(4) . ?
C25 H25 0.9500 . ?
C26 C27 1.397(3) . ?
C26 H26 0.9500 . ?
C27 C31 1.514(3) . ?
C28 C30 1.526(4) . ?
C28 C29 1.529(4) . ?
C28 H28 1.0000 . ?
C29 H29A 0.9800 . ?
C29 H29B 0.9800 . ?
C29 H29C 0.9800 . ?
C30 H30A 0.9800 . ?
C30 H30B 0.9800 . ?
C30 H30C 0.9800 . ?
C31 C33 1.525(3) . ?
C31 C32 1.537(3) . ?
C31 H31 1.0000 . ?
C32 H32A 0.9800 . ?
C32 H32B 0.9800 . ?
C32 H32C 0.9800 . ?
C33 H33A 0.9800 . ?
C33 H33B 0.9800 . ?
C33 H33C 0.9800 . ?
C34 C35 1.448(3) . ?
C34 H34 0.9500 . ?
C35 C36 1.407(3) . ?
C35 C40 1.413(3) . ?
C36 C37 1.390(3) . ?
C36 H36 0.9500 . ?
C37 C38 1.392(3) . ?
C37 C41 1.536(3) . ?
C38 C39 1.390(3) . ?
C38 H38 0.9500 . ?
C39 C40 1.424(3) . ?
C39 C69 1.435(3) . ?
C40 N81 1.379(3) . ?
C41 C44B 1.386(8) . ?
C41 C43A 1.438(6) . ?
C41 C43B 1.560(7) . ?
C41 C44A 1.571(6) . ?
C41 C42A 1.571(6) . ?
C41 C42B 1.622(8) . ?
C42A H42A 0.9800 . ?
C42A H42B 0.9800 . ?
C42A H42C 0.9800 . ?
C43A H43A 0.9800 . ?
C43A H43B 0.9800 . ?
C43A H43C 0.9800 . ?
C44A H44A 0.9800 . ?
C44A H44B 0.9800 . ?
C44A H44C 0.9800 . ?
C42B H42D 0.9800 . ?
C42B H42E 0.9800 . ?
C42B H42F 0.9800 . ?
C43B H43D 0.9800 . ?
C43B H43E 0.9800 . ?
C43B H43F 0.9800 . ?
C44B H44D 0.9800 . ?
C44B H44E 0.9800 . ?
C44B H44F 0.9800 . ?
N51 C64 1.285(3) . ?
N51 C52 1.448(3) . ?
C52 C53 1.402(3) . ?
C52 C57 1.403(3) . ?
C53 C54 1.393(3) . ?
C53 C58 1.520(4) . ?
C54 C55 1.380(4) . ?
C54 H54 0.9500 . ?
C55 C56 1.378(4) . ?
C55 H55 0.9500 . ?
C56 C57 1.398(3) . ?
C56 H56 0.9500 . ?
C57 C61 1.514(4) . ?
C58 C59 1.520(4) . ?
C58 C60 1.527(4) . ?
C58 H58 1.0000 . ?
C59 H59A 0.9800 . ?
C59 H59B 0.9800 . ?
C59 H59C 0.9800 . ?
C60 H60A 0.9800 . ?
C60 H60B 0.9800 . ?
C60 H60C 0.9800 . ?
C61 C62 1.517(4) . ?
C61 C63 1.537(4) . ?
C61 H61 1.0000 . ?
C62 H62A 0.9800 . ?
C62 H62B 0.9800 . ?
C62 H62C 0.9800 . ?
C63 H63A 0.9800 . ?
C63 H63B 0.9800 . ?
C63 H63C 0.9800 . ?
C64 C65 1.454(3) . ?
C64 H64 0.9500 . ?
C65 C66 1.403(3) . ?
C65 C70 1.413(3) . ?
C66 C67 1.395(3) . ?
C66 H66 0.9500 . ?
C67 C68 1.391(3) . ?
C67 C71B 1.536(3) . ?
C67 C71A 1.536(3) . ?
C68 C69 1.391(3) . ?
C68 H68 0.9500 . ?
C69 C70 1.422(3) . ?
C70 N81 1.377(3) . ?
C71A C74A 1.505(5) . ?
C71A C72A 1.529(4) . ?
C71A C73A 1.543(5) . ?
C72A H72A 0.9800 . ?
C72A H72B 0.9800 . ?
C72A H72C 0.9800 . ?
C73A H73A 0.9800 . ?
C73A H73B 0.9800 . ?
C73A H73C 0.9800 . ?
C74A H74A 0.9800 . ?
C74A H74B 0.9800 . ?
C74A H74C 0.9800 . ?
C71B C72B 1.363(18) . ?
C71B C73B 1.579(19) . ?
C71B C74B 1.64(2) . ?
C72B H72D 0.9800 . ?
C72B H72E 0.9800 . ?
C72B H72F 0.9800 . ?
C73B H73D 0.9800 . ?
C73B H73E 0.9800 . ?
C73B H73F 0.9800 . ?
C74B H74D 0.9800 . ?
C74B H74E 0.9800 . ?
C74B H74F 0.9800 . ?

loop_
_geom_torsion_atom_site_label_1
_geom_torsion_atom_site_label_2
_geom_torsion_atom_site_label_3
_geom_torsion_atom_site_label_4
_geom_torsion
_geom_torsion_site_symmetry_1
_geom_torsion_site_symmetry_2
_geom_torsion_site_symmetry_3
_geom_torsion_site_symmetry_4
_geom_torsion_publ_flag
C4 Si1 N1 Si2 -60.97(18) . . . . ?
C3 Si1 N1 Si2 62.88(19) . . . . ?
C2 Si1 N1 Si2 179.67(14) . . . . ?
Sr1 Si1 N1 Si2 -164.2(2) . . . . ?
C4 Si1 N1 Sr1 103.26(13) . . . . ?
C3 Si1 N1 Sr1 -132.89(13) . . . . ?
C2 Si1 N1 Sr1 -16.09(14) . . . . ?
C7 Si2 N1 Si1 -150.01(15) . . . . ?
C5 Si2 N1 Si1 -32.3(2) . . . . ?
C6 Si2 N1 Si1 89.02(18) . . . . ?
Sr1 Si2 N1 Si1 162.5(2) . . . . ?
C7 Si2 N1 Sr1 47.50(17) . . . . ?
C5 Si2 N1 Sr1 165.23(16) . . . . ?
C6 Si2 N1 Sr1 -73.47(17) . . . . ?
C15 O11 C12 C13 -39.4(3) . . . . ?
Sr1 O11 C12 C13 120.5(2) . . . . ?
O11 C12 C13 C14 33.5(3) . . . . ?
C12 C13 C14 C15 -15.2(3) . . . . ?
C12 O11 C15 C14 28.9(3) . . . . ?
Sr1 O11 C15 C14 -132.97(19) . . . . ?
C13 C14 C15 O11 -7.8(3) . . . . ?
C34 N21 C22 C27 91.5(2) . . . . ?
Sr1 N21 C22 C27 -89.2(2) . . . . ?
C34 N21 C22 C23 -91.3(2) . . . . ?
Sr1 N21 C22 C23 88.0(2) . . . . ?
C27 C22 C23 C24 -0.3(3) . . . . ?
N21 C22 C23 C24 -177.4(2) . . . . ?
C27 C22 C23 C28 179.8(2) . . . . ?
N21 C22 C23 C28 2.6(3) . . . . ?
C22 C23 C24 C25 1.0(4) . . . . ?
C28 C23 C24 C25 -179.1(3) . . . . ?
C23 C24 C25 C26 -0.9(5) . . . . ?
C24 C25 C26 C27 0.1(5) . . . . ?
C25 C26 C27 C22 0.6(4) . . . . ?
C25 C26 C27 C31 -179.3(3) . . . . ?
C23 C22 C27 C26 -0.5(3) . . . . ?
N21 C22 C27 C26 176.6(2) . . . . ?
C23 C22 C27 C31 179.4(2) . . . . ?
N21 C22 C27 C31 -3.6(3) . . . . ?
C24 C23 C28 C30 38.8(3) . . . . ?
C22 C23 C28 C30 -141.3(2) . . . . ?
C24 C23 C28 C29 -86.0(3) . . . . ?
C22 C23 C28 C29 93.9(3) . . . . ?
C26 C27 C31 C33 89.3(3) . . . . ?
C22 C27 C31 C33 -90.5(3) . . . . ?
C26 C27 C31 C32 -34.0(3) . . . . ?
C22 C27 C31 C32 146.2(2) . . . . ?
C22 N21 C34 C35 167.8(2) . . . . ?
Sr1 N21 C34 C35 -11.4(3) . . . . ?
N21 C34 C35 C36 166.9(2) . . . . ?
N21 C34 C35 C40 -20.7(3) . . . . ?
C40 C35 C36 C37 0.7(3) . . . . ?
C34 C35 C36 C37 173.6(2) . . . . ?
C35 C36 C37 C38 -4.8(3) . . . . ?
C35 C36 C37 C41 173.9(2) . . . . ?
C36 C37 C38 C39 4.3(3) . . . . ?
C41 C37 C38 C39 -174.5(2) . . . . ?
C37 C38 C39 C40 0.3(3) . . . . ?
C37 C38 C39 C69 -179.4(2) . . . . ?
C36 C35 C40 N81 -179.2(2) . . . . ?
C34 C35 C40 N81 8.5(3) . . . . ?
C36 C35 C40 C39 3.9(3) . . . . ?
C34 C35 C40 C39 -168.39(19) . . . . ?
C38 C39 C40 N81 178.17(18) . . . . ?
C69 C39 C40 N81 -2.0(2) . . . . ?
C38 C39 C40 C35 -4.5(3) . . . . ?
C69 C39 C40 C35 175.32(18) . . . . ?
C36 C37 C41 C44B 63.6(5) . . . . ?
C38 C37 C41 C44B -117.7(4) . . . . ?
C36 C37 C41 C43A -106.0(3) . . . . ?
C38 C37 C41 C43A 72.7(4) . . . . ?
C36 C37 C41 C43B -166.6(4) . . . . ?
C38 C37 C41 C43B 12.2(4) . . . . ?
C36 C37 C41 C44A 130.6(3) . . . . ?
C38 C37 C41 C44A -50.7(4) . . . . ?
C36 C37 C41 C42A 18.5(4) . . . . ?
C38 C37 C41 C42A -162.8(3) . . . . ?
C36 C37 C41 C42B -58.6(4) . . . . ?
C38 C37 C41 C42B 120.1(3) . . . . ?
C64 N51 C52 C53 -96.6(3) . . . . ?
Sr1 N51 C52 C53 74.0(2) . . . . ?
C64 N51 C52 C57 84.9(3) . . . . ?
Sr1 N51 C52 C57 -104.5(2) . . . . ?
C57 C52 C53 C54 -3.5(4) . . . . ?
N51 C52 C53 C54 178.0(2) . . . . ?
C57 C52 C53 C58 179.2(2) . . . . ?
N51 C52 C53 C58 0.7(4) . . . . ?
C52 C53 C54 C55 0.9(4) . . . . ?
C58 C53 C54 C55 178.3(3) . . . . ?
C53 C54 C55 C56 1.4(5) . . . . ?
C54 C55 C56 C57 -1.1(5) . . . . ?
C55 C56 C57 C52 -1.4(4) . . . . ?
C55 C56 C57 C61 179.1(3) . . . . ?
C53 C52 C57 C56 3.8(4) . . . . ?
N51 C52 C57 C56 -177.8(2) . . . . ?
C53 C52 C57 C61 -176.8(2) . . . . ?
N51 C52 C57 C61 1.6(4) . . . . ?
C54 C53 C58 C59 -77.6(3) . . . . ?
C52 C53 C58 C59 99.7(3) . . . . ?
C54 C53 C58 C60 46.6(4) . . . . ?
C52 C53 C58 C60 -136.1(3) . . . . ?
C56 C57 C61 C62 71.6(3) . . . . ?
C52 C57 C61 C62 -107.8(3) . . . . ?
C56 C57 C61 C63 -51.1(3) . . . . ?
C52 C57 C61 C63 129.4(3) . . . . ?
C52 N51 C64 C65 176.8(2) . . . . ?
Sr1 N51 C64 C65 7.3(3) . . . . ?
N51 C64 C65 C66 -168.0(2) . . . . ?
N51 C64 C65 C70 9.8(4) . . . . ?
C70 C65 C66 C67 -1.7(3) . . . . ?
C64 C65 C66 C67 176.2(2) . . . . ?
C65 C66 C67 C68 0.9(3) . . . . ?
C65 C66 C67 C71B -178.0(2) . . . . ?
C65 C66 C67 C71A -178.0(2) . . . . ?
C66 C67 C68 C69 0.4(3) . . . . ?
C71B C67 C68 C69 179.3(2) . . . . ?
C71A C67 C68 C69 179.3(2) . . . . ?
C67 C68 C69 C70 -0.8(3) . . . . ?
C67 C68 C69 C39 178.7(2) . . . . ?
C38 C39 C69 C68 1.4(4) . . . . ?
C40 C39 C69 C68 -178.4(2) . . . . ?
C38 C39 C69 C70 -179.1(2) . . . . ?
C40 C39 C69 C70 1.1(2) . . . . ?
C66 C65 C70 N81 -178.4(2) . . . . ?
C64 C65 C70 N81 3.8(4) . . . . ?
C66 C65 C70 C69 1.3(3) . . . . ?
C64 C65 C70 C69 -176.5(2) . . . . ?
C68 C69 C70 N81 179.67(19) . . . . ?
C39 C69 C70 N81 0.1(2) . . . . ?
C68 C69 C70 C65 -0.1(3) . . . . ?
C39 C69 C70 C65 -179.66(18) . . . . ?
C68 C67 C71A C74A 118.1(3) . . . . ?
C66 C67 C71A C74A -63.0(3) . . . . ?
C68 C67 C71A C72A -4.3(4) . . . . ?
C66 C67 C71A C72A 174.5(3) . . . . ?
C68 C67 C71A C73A -121.6(3) . . . . ?
C66 C67 C71A C73A 57.2(3) . . . . ?
C68 C67 C71B C72B -59.3(10) . . . . ?
C66 C67 C71B C72B 119.6(9) . . . . ?
C68 C67 C71B C73B 166.5(8) . . . . ?
C66 C67 C71B C73B -14.6(9) . . . . ?
C68 C67 C71B C74B 59.1(8) . . . . ?
C66 C67 C71B C74B -122.0(7) . . . . ?
C65 C70 N81 C40 178.4(2) . . . . ?
C69 C70 N81 C40 -1.3(2) . . . . ?
C65 C70 N81 Sr1 -32.5(3) . . . . ?
C69 C70 N81 Sr1 147.79(14) . . . . ?
C35 C40 N81 C70 -174.9(2) . . . . ?
C39 C40 N81 C70 2.1(2) . . . . ?
C35 C40 N81 Sr1 34.7(3) . . . . ?
C39 C40 N81 Sr1 -148.31(14) . . . . ?
